data_7013684
loop_
_publ_author_name
'O'Brien, Luke'
'Duati, Marco'
'Rau, Sven'
'Guckian, Adrian L.'
'Keyes, Tia E.'
'O'Boyle, Noel M'
'Serr, Andreas'
'G\"orls, Helmar'
'Vos, Johannes G.'

_publ_section_title
;
 Synthesis and characterisation of ruthenium complexes containing a
 pendent catechol ring.
;
_journal_issue 4
_journal_name_full 'Dalton transactions (Cambridge, England : 2003)'
_journal_page_first 514
_journal_page_last 522
_journal_paper_doi 10.1039/b311989k
_journal_year 2004
_chemical_formula_sum 'C35 H31 F6 N8 O3 P Ru'
_chemical_formula_weight 857.72
_chemical_name_systematic
;
?
;
_space_group_IT_number 14
_symmetry_cell_setting monoclinic
_symmetry_space_group_name_Hall '-P 2yn'
_symmetry_space_group_name_H-M 'P 1 21/n 1'
_atom_sites_solution_hydrogens mixed
_atom_sites_solution_primary direct
_atom_sites_solution_secondary difmap
_audit_creation_method SHELXL-97
_cell_angle_alpha 90.00
_cell_angle_beta 96.599(6)
_cell_angle_gamma 90.00
_cell_formula_units_Z 4
_cell_length_a 9.1165(9)
_cell_length_b 18.068(1)
_cell_length_c 21.424(1)
_cell_measurement_temperature 183(2)
_cell_volume 3505.5(4)
_computing_cell_refinement DENZO
_computing_data_collection COLLECT
_computing_data_reduction DENZO
_computing_molecular_graphics SHELXTL/PC
_computing_publication_material SHELXL-97
_computing_structure_refinement 'SHELXL-97 (Sheldrick, 1997)'
_computing_structure_solution 'SHELXS-97 (Sheldrick, 1990)'
_diffrn_ambient_temperature 183(2)
_diffrn_measured_fraction_theta_full 0.998
_diffrn_measured_fraction_theta_max 0.998
_diffrn_measurement_device_type KappaCCD
_diffrn_measurement_method 'phi- + omega-scan'
_diffrn_radiation_monochromator graphite
_diffrn_radiation_source 'fine-focus sealed tube'
_diffrn_radiation_type MoK\a
_diffrn_radiation_wavelength 0.71073
_diffrn_reflns_av_R_equivalents 0.0262
_diffrn_reflns_av_sigmaI/netI 0.0581
_diffrn_reflns_limit_h_max 11
_diffrn_reflns_limit_h_min -11
_diffrn_reflns_limit_k_max 0
_diffrn_reflns_limit_k_min -22
_diffrn_reflns_limit_l_max 26
_diffrn_reflns_limit_l_min 0
_diffrn_reflns_number 7295
_diffrn_reflns_theta_full 26.31
_diffrn_reflns_theta_max 26.31
_diffrn_reflns_theta_min 2.34
_exptl_absorpt_coefficient_mu 0.575
_exptl_absorpt_correction_T_max 0.8938
_exptl_absorpt_correction_T_min 0.8375
_exptl_crystal_colour red-brown
_exptl_crystal_density_diffrn 1.625
_exptl_crystal_density_method 'not measured'
_exptl_crystal_description prism
_exptl_crystal_F_000 1736
_exptl_crystal_size_max 0.32
_exptl_crystal_size_mid 0.30
_exptl_crystal_size_min 0.20
_refine_diff_density_max 1.167
_refine_diff_density_min -0.638
_refine_diff_density_rms 0.087
_refine_ls_extinction_method none
_refine_ls_goodness_of_fit_ref 1.019
_refine_ls_hydrogen_treatment mixed
_refine_ls_matrix_type full
_refine_ls_number_parameters 482
_refine_ls_number_reflns 7105
_refine_ls_number_restraints 0
_refine_ls_restrained_S_all 1.019
_refine_ls_R_factor_all 0.0962
_refine_ls_R_factor_gt 0.0486
_refine_ls_shift/su_max 0.191
_refine_ls_shift/su_mean 0.004
_refine_ls_structure_factor_coef Fsqd
_refine_ls_weighting_details 'calc w=1/[\s^2^(Fo^2^)+(0.0871P)^2^+0.0000P] where P=(Fo^2^+2Fc^2^)/3'
_refine_ls_weighting_scheme calc
_refine_ls_wR_factor_gt 0.1313
_refine_ls_wR_factor_ref 0.1430
_reflns_number_gt 4810
_reflns_number_total 7105
_reflns_threshold_expression >2sigma(I)
_cod_data_source_file b311989k.txt
_cod_data_source_block FO895
_cod_depositor_comments
;
The following automatic conversions were performed:

'_atom_sites_solution_hydrogens' value 'geom/difmap' was changed to
'mixed'.

Automatic conversion script
Id: cif_fix_values 6452 2018-10-05 10:23:21Z andrius 
;
_cod_original_sg_symbol_H-M P2(1)/n
_cod_original_formula_sum 'C35 H29 F6 N8 O2 P Ru * H2 O'
_cod_database_code 7013684

loop_
_symmetry_equiv_pos_as_xyz
'x, y, z'
'-x+1/2, y+1/2, -z+1/2'
'-x, -y, -z'
'x-1/2, -y-1/2, z-1/2'

loop_
_atom_site_label
_atom_site_type_symbol
_atom_site_fract_x
_atom_site_fract_y
_atom_site_fract_z
_atom_site_U_iso_or_equiv
_atom_site_adp_type
_atom_site_occupancy
_atom_site_symmetry_multiplicity
_atom_site_calc_flag
_atom_site_refinement_flags
_atom_site_disorder_assembly
_atom_site_disorder_group
Ru Ru 0.85097(3) 0.183930(18) 0.812679(16) 0.03629(12) Uani 1 1 d . . .
N1A N 0.8967(4) 0.25132(19) 0.88999(17) 0.0402(8) Uani 1 1 d . . .
N2A N 0.7407(4) 0.27840(19) 0.78293(17) 0.0412(8) Uani 1 1 d . . .
C1A C 0.9883(5) 0.2373(3) 0.9413(2) 0.0467(11) Uani 1 1 d . . .
H1AA H 1.0497 0.1947 0.9420 0.056 Uiso 1 1 calc R . .
C2A C 0.9978(6) 0.2826(3) 0.9939(3) 0.0639(14) Uani 1 1 d . . .
H2AA H 1.0652 0.2715 1.0299 0.077 Uiso 1 1 calc R . .
C3A C 0.9082(7) 0.3436(3) 0.9930(3) 0.0675(15) Uani 1 1 d . . .
H3AA H 0.9111 0.3746 1.0290 0.081 Uiso 1 1 calc R . .
C4A C 0.8153(6) 0.3594(3) 0.9405(3) 0.0597(13) Uani 1 1 d . . .
H4AA H 0.7534 0.4018 0.9394 0.072 Uiso 1 1 calc R . .
C5A C 0.8111(5) 0.3142(2) 0.8890(2) 0.0460(10) Uani 1 1 d . . .
C6A C 0.7256(5) 0.3295(2) 0.8272(2) 0.0455(11) Uani 1 1 d . . .
C7A C 0.6398(5) 0.3922(3) 0.8143(3) 0.0553(13) Uani 1 1 d . . .
H7AA H 0.6251 0.4262 0.8468 0.066 Uiso 1 1 calc R . .
C8A C 0.5765(5) 0.4047(3) 0.7539(3) 0.0629(15) Uani 1 1 d . . .
H8AA H 0.5180 0.4475 0.7443 0.075 Uiso 1 1 calc R . .
C9A C 0.5980(6) 0.3552(3) 0.7081(3) 0.0607(14) Uani 1 1 d . . .
H9AA H 0.5578 0.3639 0.6658 0.073 Uiso 1 1 calc R . .
C10A C 0.6787(5) 0.2923(3) 0.7237(2) 0.0508(12) Uani 1 1 d . . .
H10A H 0.6915 0.2573 0.6917 0.061 Uiso 1 1 calc R . .
N1B N 1.0297(4) 0.2085(2) 0.76661(18) 0.0425(8) Uani 1 1 d . . .
N2B N 0.8008(4) 0.12713(19) 0.73056(17) 0.0458(9) Uani 1 1 d . . .
C1B C 1.1398(5) 0.2549(3) 0.7874(2) 0.0499(11) Uani 1 1 d . . .
H1BA H 1.1343 0.2818 0.8251 0.060 Uiso 1 1 calc R . .
C2B C 1.2592(6) 0.2639(3) 0.7552(3) 0.0660(15) Uani 1 1 d . . .
H2BA H 1.3339 0.2985 0.7698 0.079 Uiso 1 1 calc R . .
C3B C 1.2721(6) 0.2250(4) 0.7038(3) 0.0802(18) Uani 1 1 d . . .
H3BA H 1.3581 0.2300 0.6829 0.096 Uiso 1 1 calc R . .
C4B C 1.1596(7) 0.1764(4) 0.6799(3) 0.0750(18) Uani 1 1 d . . .
H4BA H 1.1668 0.1484 0.6428 0.090 Uiso 1 1 calc R . .
C5B C 1.0373(6) 0.1707(3) 0.7126(2) 0.0517(12) Uani 1 1 d . . .
C6B C 0.9047(6) 0.1282(2) 0.6912(2) 0.0518(12) Uani 1 1 d . . .
C7B C 0.8751(8) 0.0957(3) 0.6316(3) 0.0741(17) Uani 1 1 d . . .
H7BA H 0.9485 0.0966 0.6035 0.089 Uiso 1 1 calc R . .
C8B C 0.7436(9) 0.0632(3) 0.6137(3) 0.085(2) Uani 1 1 d . . .
H8BA H 0.7241 0.0415 0.5732 0.102 Uiso 1 1 calc R . .
C9B C 0.6403(8) 0.0620(3) 0.6540(3) 0.0800(19) Uani 1 1 d . . .
H9BA H 0.5469 0.0397 0.6421 0.096 Uiso 1 1 calc R . .
C10B C 0.6716(6) 0.0931(3) 0.7118(3) 0.0643(15) Uani 1 1 d . . .
H10B H 0.5992 0.0906 0.7402 0.077 Uiso 1 1 calc R . .
C11 C 0.5419(5) 0.1692(3) 0.8583(3) 0.0548(13) Uani 1 1 d . . .
H11A H 0.5185 0.2136 0.8356 0.066 Uiso 1 1 calc R . .
N3 N 0.6780(4) 0.1407(2) 0.85878(17) 0.0416(8) Uani 1 1 d . . .
N4 N 0.9437(4) 0.09063(18) 0.85362(15) 0.0363(7) Uani 1 1 d . . .
N5 N 1.0751(4) 0.05401(18) 0.85354(16) 0.0385(8) Uani 1 1 d . . .
N6 N 0.9247(4) -0.01143(18) 0.91017(16) 0.0380(8) Uani 1 1 d . . .
C12 C 0.4349(5) 0.1365(3) 0.8896(3) 0.0601(13) Uani 1 1 d . . .
H12A H 0.3390 0.1576 0.8876 0.072 Uiso 1 1 calc R . .
C13 C 0.4681(5) 0.0738(3) 0.9233(2) 0.0521(12) Uani 1 1 d . . .
H13A H 0.3962 0.0512 0.9458 0.063 Uiso 1 1 calc R . .
C14 C 0.6065(5) 0.0432(3) 0.9245(2) 0.0486(11) Uani 1 1 d . . .
H14A H 0.6314 -0.0007 0.9478 0.058 Uiso 1 1 calc R . .
C15 C 0.7093(4) 0.0776(2) 0.89109(19) 0.0367(9) Uani 1 1 d . . .
C16 C 0.8582(4) 0.0503(2) 0.88699(19) 0.0357(9) Uani 1 1 d . . .
C17 C 1.0579(4) -0.0063(2) 0.88861(19) 0.0358(9) Uani 1 1 d . . .
C18 C 1.1739(4) -0.0633(2) 0.89914(19) 0.0377(9) Uani 1 1 d . . .
C19 C 1.1718(5) -0.1138(2) 0.9470(2) 0.0444(10) Uani 1 1 d . . .
H19A H 1.0947 -0.1127 0.9733 0.053 Uiso 1 1 calc R . .
C20 C 1.2837(5) -0.1670(2) 0.9569(2) 0.0482(11) Uani 1 1 d . . .
H20A H 1.2815 -0.2021 0.9898 0.058 Uiso 1 1 calc R . .
C21 C 1.3962(5) -0.1691(2) 0.9198(2) 0.0467(11) Uani 1 1 d . . .
C22 C 1.3961(5) -0.1186(2) 0.8700(2) 0.0451(10) Uani 1 1 d . . .
C23 C 1.2859(4) -0.0669(2) 0.8598(2) 0.0416(10) Uani 1 1 d . . .
H23A H 1.2855 -0.0333 0.8257 0.050 Uiso 1 1 calc R . .
O1 O 1.5110(4) -0.1257(2) 0.83495(18) 0.0642(10) Uani 1 1 d . . .
C24 C 1.5128(6) -0.0762(3) 0.7830(3) 0.0680(15) Uani 1 1 d . . .
H24A H 1.5990 -0.0869 0.7610 0.102 Uiso 1 1 calc R . .
H24B H 1.5183 -0.0251 0.7983 0.102 Uiso 1 1 calc R . .
H24C H 1.4225 -0.0828 0.7540 0.102 Uiso 1 1 calc R . .
O2 O 1.5111(4) -0.2183(2) 0.92640(17) 0.0617(9) Uani 1 1 d . . .
C25 C 1.5196(7) -0.2683(3) 0.9775(3) 0.0792(18) Uani 1 1 d . . .
H25A H 1.6061 -0.3003 0.9766 0.119 Uiso 1 1 calc R . .
H25B H 1.4300 -0.2987 0.9743 0.119 Uiso 1 1 calc R . .
H25C H 1.5285 -0.2405 1.0171 0.119 Uiso 1 1 calc R . .
P P 1.2792(2) 0.44461(10) 0.90464(8) 0.0753(5) Uani 1 1 d . . .
F1 F 1.212(2) 0.5224(11) 0.8666(11) 0.127(7) Uiso 0.259(8) 1 d P A 1
F2 F 1.161(2) 0.4764(11) 0.9547(10) 0.127(7) Uiso 0.259(8) 1 d P A 1
F3 F 1.312(2) 0.4263(14) 0.8335(10) 0.125(7) Uiso 0.259(8) 1 d P A 1
F4 F 1.257(3) 0.3662(15) 0.9344(12) 0.158(9) Uiso 0.259(8) 1 d P A 1
F5 F 1.346(4) 0.5226(18) 0.9463(16) 0.206(13) Uiso 0.259(8) 1 d P A 1
F6 F 1.113(3) 0.4474(18) 0.8799(15) 0.152(12) Uiso 0.259(8) 1 d P A 1
F1A F 1.2357(10) 0.5237(5) 0.9177(4) 0.138(3) Uiso 0.741(8) 1 d P A 2
F2A F 1.2590(7) 0.4171(4) 0.9711(3) 0.115(2) Uiso 0.741(8) 1 d P A 2
F3A F 1.3220(9) 0.4711(5) 0.8392(4) 0.130(3) Uiso 0.741(8) 1 d P A 2
F4A F 1.3322(7) 0.3617(4) 0.8873(3) 0.113(2) Uiso 0.741(8) 1 d P A 2
F5A F 1.4471(6) 0.4584(3) 0.9273(3) 0.104(2) Uiso 0.741(8) 1 d P A 2
F6A F 1.1177(8) 0.4176(5) 0.8745(4) 0.104(2) Uiso 0.741(8) 1 d P A 2
O3 O 0.7846(5) -0.1337(3) 0.9651(3) 0.125(2) Uani 1 1 d . . .
H1O3 H 0.8202 -0.1741 0.9307 0.188 Uiso 1 1 d . . .
H2O3 H 0.8413 -0.0958 0.9442 0.188 Uiso 1 1 d . . .

loop_
_atom_site_aniso_label
_atom_site_aniso_U_11
_atom_site_aniso_U_22
_atom_site_aniso_U_33
_atom_site_aniso_U_23
_atom_site_aniso_U_13
_atom_site_aniso_U_12
Ru 0.03148(18) 0.03290(18) 0.0441(2) 0.00630(16) 0.00249(13) 0.00083(14)
N1A 0.0357(18) 0.0398(19) 0.046(2) 0.0051(16) 0.0067(15) -0.0029(15)
N2A 0.0338(18) 0.0393(19) 0.050(2) 0.0106(17) 0.0028(16) 0.0011(15)
C1A 0.044(2) 0.049(3) 0.047(3) 0.008(2) 0.003(2) -0.002(2)
C2A 0.065(3) 0.065(3) 0.059(3) 0.003(3) -0.005(3) -0.008(3)
C3A 0.091(4) 0.058(3) 0.055(3) -0.010(3) 0.012(3) -0.005(3)
C4A 0.070(3) 0.046(3) 0.066(3) -0.003(3) 0.024(3) 0.005(3)
C5A 0.044(2) 0.040(2) 0.056(3) 0.005(2) 0.012(2) -0.002(2)
C6A 0.039(2) 0.040(2) 0.058(3) 0.009(2) 0.012(2) -0.0009(18)
C7A 0.045(3) 0.043(3) 0.080(4) 0.007(2) 0.017(3) 0.008(2)
C8A 0.044(3) 0.050(3) 0.095(4) 0.024(3) 0.006(3) 0.012(2)
C9A 0.050(3) 0.056(3) 0.074(4) 0.025(3) -0.002(3) 0.005(2)
C10A 0.043(3) 0.049(3) 0.060(3) 0.014(2) 0.001(2) 0.002(2)
N1B 0.0377(19) 0.0366(18) 0.053(2) 0.0133(17) 0.0068(16) 0.0058(15)
N2B 0.053(2) 0.0368(19) 0.045(2) 0.0046(16) -0.0046(17) -0.0025(17)
C1B 0.036(2) 0.048(3) 0.065(3) 0.010(2) 0.003(2) -0.002(2)
C2B 0.041(3) 0.072(4) 0.085(4) 0.014(3) 0.009(3) -0.005(2)
C3B 0.050(3) 0.102(5) 0.095(5) 0.011(4) 0.036(3) 0.002(3)
C4B 0.071(4) 0.089(5) 0.071(4) 0.008(3) 0.031(3) 0.019(3)
C5B 0.055(3) 0.049(3) 0.052(3) 0.003(2) 0.012(2) 0.006(2)
C6B 0.067(3) 0.036(2) 0.053(3) 0.005(2) 0.010(2) 0.009(2)
C7B 0.111(5) 0.056(3) 0.057(3) -0.006(3) 0.017(3) -0.002(3)
C8B 0.137(6) 0.058(4) 0.055(4) -0.008(3) -0.007(4) -0.010(4)
C9B 0.101(5) 0.059(4) 0.074(4) 0.004(3) -0.019(4) -0.023(3)
C10B 0.072(3) 0.047(3) 0.068(3) 0.006(3) -0.014(3) -0.013(3)
C11 0.033(2) 0.056(3) 0.075(3) 0.011(2) 0.007(2) 0.005(2)
N3 0.0334(18) 0.042(2) 0.048(2) 0.0021(17) 0.0013(15) -0.0005(15)
N4 0.0325(17) 0.0358(18) 0.0403(19) -0.0012(15) 0.0032(14) 0.0015(14)
N5 0.0321(17) 0.0358(18) 0.047(2) 0.0019(16) 0.0028(15) 0.0005(14)
N6 0.0376(18) 0.0358(18) 0.0405(19) 0.0038(15) 0.0043(15) 0.0005(14)
C12 0.034(2) 0.067(3) 0.081(4) 0.009(3) 0.012(2) 0.002(2)
C13 0.038(2) 0.062(3) 0.059(3) -0.004(2) 0.014(2) -0.011(2)
C14 0.047(3) 0.047(3) 0.053(3) -0.001(2) 0.011(2) -0.005(2)
C15 0.035(2) 0.038(2) 0.037(2) -0.0012(18) 0.0035(17) 0.0003(17)
C16 0.034(2) 0.034(2) 0.039(2) -0.0002(17) 0.0067(17) -0.0029(17)
C17 0.036(2) 0.032(2) 0.039(2) -0.0016(17) 0.0006(17) -0.0047(16)
C18 0.033(2) 0.035(2) 0.043(2) -0.0023(18) -0.0012(17) 0.0022(16)
C19 0.039(2) 0.046(2) 0.048(3) 0.006(2) 0.0052(19) 0.0022(19)
C20 0.051(3) 0.042(2) 0.051(3) 0.009(2) 0.003(2) 0.008(2)
C21 0.040(2) 0.040(2) 0.058(3) -0.004(2) -0.003(2) 0.0056(18)
C22 0.043(2) 0.042(2) 0.051(3) -0.002(2) 0.008(2) -0.0009(19)
C23 0.039(2) 0.037(2) 0.048(3) 0.0044(19) 0.0024(19) -0.0022(18)
O1 0.050(2) 0.069(2) 0.078(2) 0.007(2) 0.0288(18) 0.0139(17)
C24 0.065(3) 0.075(4) 0.070(4) 0.005(3) 0.033(3) 0.004(3)
O2 0.053(2) 0.057(2) 0.074(2) 0.0106(18) 0.0034(17) 0.0196(17)
C25 0.090(4) 0.061(4) 0.085(4) 0.012(3) -0.001(3) 0.033(3)
P 0.0781(11) 0.0811(11) 0.0671(10) 0.0070(8) 0.0099(8) -0.0086(9)
O3 0.078(3) 0.117(4) 0.177(5) 0.086(4) -0.003(3) -0.015(3)

loop_
_atom_type_symbol
_atom_type_description
_atom_type_scat_dispersion_real
_atom_type_scat_dispersion_imag
_atom_type_scat_source
C C 0.0033 0.0016 'International Tables Vol C Tables 4.2.6.8 and 6.1.1.4'
H H 0.0000 0.0000 'International Tables Vol C Tables 4.2.6.8 and 6.1.1.4'
N N 0.0061 0.0033 'International Tables Vol C Tables 4.2.6.8 and 6.1.1.4'
O O 0.0106 0.0060 'International Tables Vol C Tables 4.2.6.8 and 6.1.1.4'
F F 0.0171 0.0103 'International Tables Vol C Tables 4.2.6.8 and 6.1.1.4'
P P 0.1023 0.0942 'International Tables Vol C Tables 4.2.6.8 and 6.1.1.4'
Ru Ru -1.2594 0.8363 'International Tables Vol C Tables 4.2.6.8 and 6.1.1.4'

loop_
_geom_angle_atom_site_label_1
_geom_angle_atom_site_label_2
_geom_angle_atom_site_label_3
_geom_angle
_geom_angle_site_symmetry_1
_geom_angle_site_symmetry_3
_geom_angle_publ_flag
N4 Ru N2B 89.76(13) . . ?
N4 Ru N2A 171.46(14) . . ?
N2B Ru N2A 95.60(14) . . ?
N4 Ru N1B 94.18(13) . . ?
N2B Ru N1B 78.79(16) . . ?
N2A Ru N1B 93.38(14) . . ?
N4 Ru N1A 96.15(13) . . ?
N2B Ru N1A 173.90(14) . . ?
N2A Ru N1A 78.70(14) . . ?
N1B Ru N1A 99.25(15) . . ?
N4 Ru N3 77.73(13) . . ?
N2B Ru N3 96.44(15) . . ?
N2A Ru N3 95.03(13) . . ?
N1B Ru N3 170.71(14) . . ?
N1A Ru N3 86.29(13) . . ?
C1A N1A C5A 118.2(4) . . ?
C1A N1A Ru 127.1(3) . . ?
C5A N1A Ru 114.4(3) . . ?
C6A N2A C10A 118.0(4) . . ?
C6A N2A Ru 116.1(3) . . ?
C10A N2A Ru 125.8(3) . . ?
N1A C1A C2A 122.3(4) . . ?
C3A C2A C1A 118.8(5) . . ?
C4A C3A C2A 119.6(5) . . ?
C3A C4A C5A 119.9(5) . . ?
C4A C5A N1A 121.1(4) . . ?
C4A C5A C6A 124.8(4) . . ?
N1A C5A C6A 113.9(4) . . ?
N2A C6A C7A 121.5(4) . . ?
N2A C6A C5A 114.7(4) . . ?
C7A C6A C5A 123.8(5) . . ?
C8A C7A C6A 119.2(5) . . ?
C9A C8A C7A 119.5(5) . . ?
C8A C9A C10A 119.1(5) . . ?
N2A C10A C9A 122.5(5) . . ?
C1B N1B C5B 119.3(4) . . ?
C1B N1B Ru 125.5(3) . . ?
C5B N1B Ru 115.2(3) . . ?
C6B N2B C10B 118.4(4) . . ?
C6B N2B Ru 115.5(3) . . ?
C10B N2B Ru 126.0(4) . . ?
N1B C1B C2B 121.1(5) . . ?
C3B C2B C1B 120.6(6) . . ?
C2B C3B C4B 120.4(5) . . ?
C5B C4B C3B 117.3(6) . . ?
N1B C5B C4B 121.2(5) . . ?
N1B C5B C6B 114.3(4) . . ?
C4B C5B C6B 124.4(5) . . ?
N2B C6B C7B 119.4(5) . . ?
N2B C6B C5B 115.4(4) . . ?
C7B C6B C5B 124.8(5) . . ?
C8B C7B C6B 120.8(6) . . ?
C9B C8B C7B 119.2(6) . . ?
C8B C9B C10B 119.1(6) . . ?
N2B C10B C9B 123.0(6) . . ?
N3 C11 C12 122.5(5) . . ?
C11 N3 C15 118.0(4) . . ?
C11 N3 Ru 126.6(3) . . ?
C15 N3 Ru 115.4(3) . . ?
C16 N4 N5 107.6(3) . . ?
C16 N4 Ru 116.3(3) . . ?
N5 N4 Ru 136.0(3) . . ?
C17 N5 N4 103.5(3) . . ?
C16 N6 C17 101.7(3) . . ?
C13 C12 C11 119.3(4) . . ?
C12 C13 C14 119.6(4) . . ?
C13 C14 C15 118.8(4) . . ?
N3 C15 C14 121.8(4) . . ?
N3 C15 C16 113.6(4) . . ?
C14 C15 C16 124.6(4) . . ?
N4 C16 N6 112.8(3) . . ?
N4 C16 C15 117.0(4) . . ?
N6 C16 C15 130.2(4) . . ?
N5 C17 N6 114.4(3) . . ?
N5 C17 C18 121.6(4) . . ?
N6 C17 C18 123.9(4) . . ?
C19 C18 C23 119.5(4) . . ?
C19 C18 C17 120.4(4) . . ?
C23 C18 C17 120.1(4) . . ?
C18 C19 C20 119.7(4) . . ?
C21 C20 C19 121.0(4) . . ?
C20 C21 O2 125.1(4) . . ?
C20 C21 C22 119.2(4) . . ?
O2 C21 C22 115.7(4) . . ?
O1 C22 C23 124.9(4) . . ?
O1 C22 C21 115.1(4) . . ?
C23 C22 C21 120.0(4) . . ?
C22 C23 C18 120.6(4) . . ?
C22 O1 C24 116.6(4) . . ?
C21 O2 C25 117.9(4) . . ?
F1A P F6 76.5(13) . . ?
F1A P F2A 94.1(5) . . ?
F6 P F2A 96.4(12) . . ?
F1A P F3A 88.6(5) . . ?
F6 P F3A 91.0(12) . . ?
F2A P F3A 172.5(4) . . ?
F1A P F5A 93.4(4) . . ?
F6 P F5A 168.9(13) . . ?
F2A P F5A 88.9(3) . . ?
F3A P F5A 84.0(4) . . ?
F1A P F4 136.3(11) . . ?
F6 P F4 90.1(15) . . ?
F2A P F4 45.7(9) . . ?
F3A P F4 133.7(11) . . ?
F5A P F4 100.6(9) . . ?
F1A P F6A 96.5(5) . . ?
F6 P F6A 20.0(12) . . ?
F2A P F6A 94.2(4) . . ?
F3A P F6A 92.5(4) . . ?
F5A P F6A 169.4(4) . . ?
F4 P F6A 74.7(9) . . ?
F1A P F3 116.5(9) . . ?
F6 P F3 88.0(14) . . ?
F2A P F3 149.2(9) . . ?
F3A P F3 29.7(8) . . ?
F5A P F3 92.4(8) . . ?
F4 P F3 104.1(13) . . ?
F6A P F3 79.8(8) . . ?
F1A P F4A 176.4(4) . . ?
F6 P F4A 104.8(13) . . ?
F2A P F4A 89.1(4) . . ?
F3A P F4A 88.1(4) . . ?
F5A P F4A 85.0(3) . . ?
F4 P F4A 47.2(9) . . ?
F6A P F4A 84.9(4) . . ?
F3 P F4A 60.4(9) . . ?
F1A P F2 50.9(7) . . ?
F6 P F2 62.7(13) . . ?
F2A P F2 51.3(7) . . ?
F3A P F2 134.3(8) . . ?
F5A P F2 114.5(7) . . ?
F4 P F2 85.9(12) . . ?
F6A P F2 74.9(7) . . ?
F3 P F2 149.3(10) . . ?
F4A P F2 132.7(8) . . ?
F1A P F1 39.1(7) . . ?
F6 P F1 61.5(13) . . ?
F2A P F1 129.3(8) . . ?
F3A P F1 55.7(7) . . ?
F5A P F1 107.6(7) . . ?
F4 P F1 151.4(11) . . ?
F6A P F1 78.1(8) . . ?
F3 P F1 79.4(11) . . ?
F4A P F1 138.6(8) . . ?
F2 P F1 78.6(10) . . ?
F1A P F5 39.2(11) . . ?
F6 P F5 114.8(17) . . ?
F2A P F5 81.9(11) . . ?
F3A P F5 95.9(11) . . ?
F5A P F5 56.2(12) . . ?
F4 P F5 125.1(14) . . ?
F6A P F5 134.3(13) . . ?
F3 P F5 123.7(14) . . ?
F4A P F5 140.1(13) . . ?
F2 P F5 67.2(13) . . ?
F1 P F5 70.3(13) . . ?
F6 F1 P 54.5(12) . . ?
F6 F2 P 54.1(12) . . ?
P F6 F2 63.3(14) . . ?
P F6 F1 64.0(14) . . ?
F2 F6 F1 79.9(19) . . ?

loop_
_geom_bond_atom_site_label_1
_geom_bond_atom_site_label_2
_geom_bond_distance
_geom_bond_site_symmetry_2
_geom_bond_publ_flag
Ru N4 2.038(3) . ?
Ru N2B 2.043(4) . ?
Ru N2A 2.045(3) . ?
Ru N1B 2.048(4) . ?
Ru N1A 2.059(4) . ?
Ru N3 2.105(4) . ?
N1A C1A 1.326(5) . ?
N1A C5A 1.377(5) . ?
N2A C6A 1.342(6) . ?
N2A C10A 1.352(6) . ?
C1A C2A 1.389(7) . ?
C2A C3A 1.371(8) . ?
C3A C4A 1.360(8) . ?
C4A C5A 1.369(7) . ?
C5A C6A 1.484(7) . ?
C6A C7A 1.387(6) . ?
C7A C8A 1.372(7) . ?
C8A C9A 1.359(8) . ?
C9A C10A 1.373(7) . ?
N1B C1B 1.344(6) . ?
N1B C5B 1.352(6) . ?
N2B C6B 1.339(6) . ?
N2B C10B 1.349(6) . ?
C1B C2B 1.365(7) . ?
C2B C3B 1.323(9) . ?
C3B C4B 1.402(9) . ?
C4B C5B 1.386(7) . ?
C5B C6B 1.461(7) . ?
C6B C7B 1.402(7) . ?
C7B C8B 1.350(9) . ?
C8B C9B 1.348(9) . ?
C9B C10B 1.360(8) . ?
C11 N3 1.342(5) . ?
C11 C12 1.378(7) . ?
N3 C15 1.348(5) . ?
N4 C16 1.334(5) . ?
N4 N5 1.368(4) . ?
N5 C17 1.344(5) . ?
N6 C16 1.337(5) . ?
N6 C17 1.351(5) . ?
C12 C13 1.360(7) . ?
C13 C14 1.375(6) . ?
C14 C15 1.390(6) . ?
C15 C16 1.456(5) . ?
C17 C18 1.473(5) . ?
C18 C19 1.376(6) . ?
C18 C23 1.398(6) . ?
C19 C20 1.399(6) . ?
C20 C21 1.368(7) . ?
C21 O2 1.368(5) . ?
C21 C22 1.404(6) . ?
C22 O1 1.363(5) . ?
C22 C23 1.371(6) . ?
O1 C24 1.429(6) . ?
O2 C25 1.415(6) . ?
P F1A 1.517(8) . ?
P F6 1.54(3) . ?
P F2A 1.540(7) . ?
P F3A 1.572(8) . ?
P F5A 1.572(6) . ?
P F4 1.58(3) . ?
P F6A 1.614(8) . ?
P F3 1.62(2) . ?
P F4A 1.630(7) . ?
P F2 1.70(2) . ?
P F1 1.70(2) . ?
P F5 1.74(3) . ?
F1 F6 1.67(3) . ?
F2 F6 1.69(3) . ?
